data_7032139
loop_
_publ_author_name
'Smirnov, Andrey S.'
'Butukhanova, Ekaterina S.'
'Bokach, Nadezhda A.'
'Starova, Galina L.'
'Gurzhiy, Vladislav V.'
'Kuznetsov, Maxim L.'
'Kukushkin, Vadim Yu'

_publ_section_title
;
 Novel (cyanamide)Zn(II) complexes and zinc(ii)-mediated hydration of the
 cyanamide ligands.
;
_journal_issue 42
_journal_name_full 'Dalton transactions (Cambridge, England : 2003)'
_journal_page_first 15798
_journal_page_last 15811
_journal_paper_doi 10.1039/c4dt01812e
_journal_volume 43
_journal_year 2014
_chemical_formula_moiety 'C6 H16 Br2 N4 O2 Zn'
_chemical_formula_sum 'C6 H16 Br2 N4 O2 Zn'
_chemical_formula_weight 401.42
_chemical_name_systematic
;
 ? 
;
_space_group_crystal_system monoclinic
_space_group_IT_number 14
_space_group_name_Hall '-P 2yn'
_space_group_name_H-M_alt 'P 1 21/n 1'
_symmetry_space_group_name_Hall '-P 2yn'
_symmetry_space_group_name_H-M 'P 1 21/n 1'
_atom_sites_solution_hydrogens geom
_atom_sites_solution_primary direct
_atom_sites_solution_secondary difmap
_audit_creation_date 2014-06-11
_audit_creation_method
;
  Olex2 1.2-ac2
  (compiled 2012.03.27 svn.r2268, GUI svn.r4156)
;
_cell_angle_alpha 90.00
_cell_angle_beta 89.364(6)
_cell_angle_gamma 90.00
_cell_formula_units_Z 4
_cell_length_a 7.5270(5)
_cell_length_b 12.6536(9)
_cell_length_c 14.1711(8)
_cell_measurement_reflns_used 3490
_cell_measurement_temperature 100(2)
_cell_measurement_theta_max 74.2630
_cell_measurement_theta_min 4.6750
_cell_volume 1349.62(15)
_computing_cell_refinement
;
CrysAlisPro, Agilent Technologies,
Version 1.171.36.32 (release 02-08-2013 CrysAlis171 .NET)
(compiled Aug  2 2013,16:46:58)
;
_computing_data_collection
;
CrysAlisPro, Agilent Technologies,
Version 1.171.36.32 (release 02-08-2013 CrysAlis171 .NET)
(compiled Aug  2 2013,16:46:58)
;
_computing_data_reduction
;
CrysAlisPro, Agilent Technologies,
Version 1.171.36.32 (release 02-08-2013 CrysAlis171 .NET)
(compiled Aug  2 2013,16:46:58)
;
_computing_molecular_graphics
;
O. V. Dolomanov, L. J. Bourhis, R. J. Gildea, J. A. K. Howard and H. Puschmann,
OLEX2: a complete structure solution, refinement and analysis program.
J. Appl. Cryst. (2009). 42, 339-341.
;
_computing_publication_material
;
O. V. Dolomanov, L. J. Bourhis, R. J. Gildea, J. A. K. Howard and H. Puschmann,
OLEX2: a complete structure solution, refinement and analysis program.
J. Appl. Cryst. (2009). 42, 339-341.
;
_computing_structure_refinement
;
SHELXL, G.M. Sheldrick, Acta Cryst.
(2008). A64, 112-122
;
_computing_structure_solution
;
SHELXS, G.M. Sheldrick, Acta Cryst.
(2008). A64, 112-122
;
_diffrn_ambient_temperature 100(2)
_diffrn_detector_area_resol_mean 10.3829
_diffrn_measured_fraction_theta_full 0.9526
_diffrn_measured_fraction_theta_max 0.9526
_diffrn_measurement_details
;
  1 omega -126.00  -40.00   1.0000    1.0000
omega____ theta____ kappa____ phi______ frames
    -      -40.3787 -178.0000  -60.0000 86

  2 omega -113.00  -71.00   1.0000    1.0000
omega____ theta____ kappa____ phi______ frames
    -      -40.3787  -57.0000  120.0000 42

  3 omega  -50.00  -12.00   1.0000    1.0000
omega____ theta____ kappa____ phi______ frames
    -      -40.3787  -57.0000  120.0000 38

  4 omega   87.00  128.00   1.0000    1.0000
omega____ theta____ kappa____ phi______ frames
    -       40.3787  178.0000 -180.0000 41

  5 omega   40.00   80.00   1.0000    3.0000
omega____ theta____ kappa____ phi______ frames
    -      113.0000  -45.0000  -60.0000 40

  6 omega   58.00   87.00   1.0000    3.0000
omega____ theta____ kappa____ phi______ frames
    -      113.0000  -95.0000 -120.0000 29

  7 omega   40.00   96.00   1.0000    3.0000
omega____ theta____ kappa____ phi______ frames
    -      113.0000  -45.0000   60.0000 56

  8 omega  119.00  177.00   1.0000    3.0000
omega____ theta____ kappa____ phi______ frames
    -      113.0000   30.0000 -120.0000 58

  9 omega   57.00   83.00   1.0000    3.0000
omega____ theta____ kappa____ phi______ frames
    -      113.0000 -112.0000 -120.0000 26

 10 omega   30.00   95.00   1.0000    3.0000
omega____ theta____ kappa____ phi______ frames
    -      113.0000  -95.0000 -150.0000 65

 11 omega   56.00   84.00   1.0000    3.0000
omega____ theta____ kappa____ phi______ frames
    -      113.0000  -30.0000  150.0000 28

 12 omega   34.00   72.00   1.0000    3.0000
omega____ theta____ kappa____ phi______ frames
    -      113.0000  -95.0000   60.0000 38

 13 omega  150.00  176.00   1.0000    3.0000
omega____ theta____ kappa____ phi______ frames
    -      113.0000   45.0000  -30.0000 26

 14 omega   86.00  120.00   1.0000    3.0000
omega____ theta____ kappa____ phi______ frames
    -      113.0000   45.0000  -30.0000 34

 15 omega  -84.00   39.00   1.0000    1.0000
omega____ theta____ kappa____ phi______ frames
    -      -40.3787   19.0000  -90.0000 123

 16 omega  -44.00   26.00   1.0000    1.0000
omega____ theta____ kappa____ phi______ frames
    -      -40.3787   38.0000  150.0000 70

 17 omega    4.00   56.00   1.0000    1.0000
omega____ theta____ kappa____ phi______ frames
    -       40.3787  -99.0000  -30.0000 52

 18 omega   36.00   79.00   1.0000    1.0000
omega____ theta____ kappa____ phi______ frames
    -       40.3787  -99.0000 -150.0000 43

 19 omega  129.00  155.00   1.0000    3.0000
omega____ theta____ kappa____ phi______ frames
    -      113.0000  112.0000  150.0000 26

 20 omega   82.00  115.00   1.0000    3.0000
omega____ theta____ kappa____ phi______ frames
    -      113.0000 -112.0000 -180.0000 33

 21 omega  127.00  177.00   1.0000    3.0000
omega____ theta____ kappa____ phi______ frames
    -      113.0000   30.0000   30.0000 50

 22 omega   41.00   67.00   1.0000    3.0000
omega____ theta____ kappa____ phi______ frames
    -      113.0000  -45.0000  120.0000 26

 23 omega   40.00  109.00   1.0000    3.0000
omega____ theta____ kappa____ phi______ frames
    -      113.0000  -95.0000   30.0000 69

 24 omega  148.00  177.00   1.0000    3.0000
omega____ theta____ kappa____ phi______ frames
    -      113.0000  112.0000  120.0000 29
;
_diffrn_measurement_device_type 'SuperNova, Dual, Cu at zero, Atlas'
_diffrn_measurement_method '\w scans'
_diffrn_orient_matrix_UB_11 -0.1942693000
_diffrn_orient_matrix_UB_12 -0.0099644000
_diffrn_orient_matrix_UB_13 0.0342972000
_diffrn_orient_matrix_UB_21 -0.0128760000
_diffrn_orient_matrix_UB_22 0.1213811000
_diffrn_orient_matrix_UB_23 0.0059549000
_diffrn_orient_matrix_UB_31 -0.0629997000
_diffrn_orient_matrix_UB_32 0.0040152000
_diffrn_orient_matrix_UB_33 -0.1029241000
_diffrn_radiation_monochromator mirror
_diffrn_radiation_type 'Cu K\a'
_diffrn_radiation_wavelength 1.5418
_diffrn_reflns_av_R_equivalents 0.0376
_diffrn_reflns_av_unetI/netI 0.0371
_diffrn_reflns_limit_h_max 9
_diffrn_reflns_limit_h_min -9
_diffrn_reflns_limit_k_max 15
_diffrn_reflns_limit_k_min -13
_diffrn_reflns_limit_l_max 12
_diffrn_reflns_limit_l_min -17
_diffrn_reflns_number 7946
_diffrn_reflns_theta_full 72.50
_diffrn_reflns_theta_max 72.50
_diffrn_reflns_theta_min 4.69
_diffrn_source 'SuperNova (Cu) X-ray Source'
_exptl_absorpt_coefficient_mu 9.407
_exptl_absorpt_correction_T_max 1.00000
_exptl_absorpt_correction_T_min 0.64335
_exptl_absorpt_correction_type multi-scan
_exptl_absorpt_process_details
;
CrysAlisPro, Agilent Technologies,
Version 1.171.36.32 (release 02-08-2013 CrysAlis171 .NET)
(compiled Aug  2 2013,16:46:58)
Empirical absorption correction using spherical harmonics,
 implemented in SCALE3 ABSPACK scaling algorithm.
;
_exptl_crystal_colour colorless
_exptl_crystal_density_diffrn 1.976
_exptl_crystal_density_method 'not measured'
_exptl_crystal_description prizm
_exptl_crystal_F_000 784
_exptl_crystal_size_max 0.16
_exptl_crystal_size_mid 0.12
_exptl_crystal_size_min 0.08
_refine_diff_density_max 0.668
_refine_diff_density_min -0.597
_refine_diff_density_rms 0.110
_refine_ls_extinction_method none
_refine_ls_goodness_of_fit_ref 1.052
_refine_ls_hydrogen_treatment constr
_refine_ls_matrix_type full
_refine_ls_number_parameters 142
_refine_ls_number_reflns 2578
_refine_ls_number_restraints 0
_refine_ls_restrained_S_all 1.052
_refine_ls_R_factor_all 0.0430
_refine_ls_R_factor_gt 0.0327
_refine_ls_shift/su_max 0.001
_refine_ls_shift/su_mean 0.000
_refine_ls_structure_factor_coef Fsqd
_refine_ls_weighting_details 'calc w=1/[\s^2^(Fo^2^)+(0.0379P)^2^+1.1749P] where P=(Fo^2^+2Fc^2^)/3'
_refine_ls_weighting_scheme calc
_refine_ls_wR_factor_gt 0.0762
_refine_ls_wR_factor_ref 0.0815
_reflns_number_gt 2228
_reflns_number_total 2578
_reflns_threshold_expression >2sigma(I)
_cod_data_source_file c4dt01812e2.cif
_cod_data_source_block exp_643
_cod_depositor_comments 'Adding full bibliography for 7032128--7032141.cif.'
_cod_database_code 7032139
_chemical_oxdiff_formula 'N7 C6 H14 zn1 br2'
_reflns_odcompleteness_completeness 90.80
_reflns_odcompleteness_iscentric 1
_reflns_odcompleteness_theta 80.95

loop_
_space_group_symop_id
_space_group_symop_operation_xyz
1 'x, y, z'
2 '-x+1/2, y+1/2, -z+1/2'
3 '-x, -y, -z'
4 'x-1/2, -y-1/2, z-1/2'

loop_
_atom_site_label
_atom_site_type_symbol
_atom_site_fract_x
_atom_site_fract_y
_atom_site_fract_z
_atom_site_U_iso_or_equiv
_atom_site_adp_type
_atom_site_occupancy
_atom_site_symmetry_multiplicity
_atom_site_calc_flag
_atom_site_refinement_flags
Br1A Br 0.14490(6) 0.52535(3) 0.88732(3) 0.02355(12) Uani 1 1 d .
Br1 Br 0.39808(5) 0.50191(3) 0.63630(3) 0.02217(12) Uani 1 1 d .
Zn1 Zn 0.12585(7) 0.50251(4) 0.72310(3) 0.01786(13) Uani 1 1 d .
N1A N -0.1525(4) 0.4359(3) 0.5635(2) 0.0238(7) Uani 1 1 d .
H1AA H -0.2559 0.4248 0.5394 0.029 Uiso 1 1 d R
H1AB H -0.1553 0.4953 0.5938 0.029 Uiso 1 1 d R
O1A O -0.0106(4) 0.3752(2) 0.69303(19) 0.0242(6) Uani 1 1 d .
N2 N -0.1295(4) 0.7761(3) 0.6278(2) 0.0234(7) Uani 1 1 d .
C3A C -0.1109(6) 0.1716(3) 0.6647(3) 0.0300(9) Uani 1 1 d .
H3AA H -0.0245 0.1317 0.6294 0.045 Uiso 1 1 calc R
H3AB H -0.2100 0.1271 0.6806 0.045 Uiso 1 1 calc R
H3AC H -0.0580 0.1978 0.7214 0.045 Uiso 1 1 calc R
N2A N -0.1721(4) 0.2606(3) 0.6077(2) 0.0231(7) Uani 1 1 d .
C1A C -0.1109(5) 0.3579(3) 0.6232(2) 0.0196(8) Uani 1 1 d .
N1 N 0.0694(5) 0.7587(3) 0.7504(2) 0.0266(7) Uani 1 1 d .
H1A H 0.1180 0.7092 0.7830 0.032 Uiso 1 1 d R
H1B H 0.1516 0.7975 0.7256 0.032 Uiso 1 1 d R
O1 O -0.0271(4) 0.6154(2) 0.66771(19) 0.0227(6) Uani 1 1 d .
C1 C -0.0289(5) 0.7142(3) 0.6820(3) 0.0196(7) Uani 1 1 d .
C2 C -0.1351(6) 0.8910(3) 0.6408(3) 0.0275(9) Uani 1 1 d .
H2A H -0.1877 0.9071 0.7012 0.041 Uiso 1 1 calc R
H2B H -0.2047 0.9223 0.5919 0.041 Uiso 1 1 calc R
H2C H -0.0165 0.9189 0.6380 0.041 Uiso 1 1 calc R
C2A C -0.2877(6) 0.2377(4) 0.5280(3) 0.0310(10) Uani 1 1 d .
H2AA H -0.2215 0.2451 0.4701 0.047 Uiso 1 1 calc R
H2AB H -0.3857 0.2863 0.5283 0.047 Uiso 1 1 calc R
H2AC H -0.3318 0.1667 0.5332 0.047 Uiso 1 1 calc R
C3 C -0.2419(6) 0.7276(3) 0.5558(3) 0.0353(11) Uani 1 1 d .
H3A H -0.1686 0.6902 0.5111 0.053 Uiso 1 1 calc R
H3B H -0.3073 0.7817 0.5238 0.053 Uiso 1 1 calc R
H3C H -0.3233 0.6791 0.5854 0.053 Uiso 1 1 calc R

loop_
_atom_site_aniso_label
_atom_site_aniso_U_11
_atom_site_aniso_U_22
_atom_site_aniso_U_33
_atom_site_aniso_U_23
_atom_site_aniso_U_13
_atom_site_aniso_U_12
Br1A 0.0285(2) 0.0278(2) 0.01441(19) -0.00043(16) -0.00295(14) 0.00226(17)
Br1 0.0237(2) 0.0260(2) 0.0168(2) 0.00359(15) -0.00128(15) 0.00106(14)
Zn1 0.0207(3) 0.0176(3) 0.0154(2) -0.00001(18) -0.00541(18) 0.00030(18)
N1A 0.0304(19) 0.0186(16) 0.0226(16) 0.0032(14) -0.0097(13) -0.0037(13)
O1A 0.0294(16) 0.0206(14) 0.0229(14) 0.0014(11) -0.0103(11) -0.0026(11)
N2 0.0245(17) 0.0175(16) 0.0283(18) 0.0009(14) -0.0091(14) -0.0035(13)
C3A 0.033(2) 0.018(2) 0.039(2) 0.0056(18) -0.0049(18) -0.0017(16)
N2A 0.0247(18) 0.0181(16) 0.0267(16) -0.0007(14) -0.0056(14) -0.0036(13)
C1A 0.0197(19) 0.0199(18) 0.0193(18) -0.0008(15) -0.0001(14) 0.0000(14)
N1 0.0311(19) 0.0223(18) 0.0265(18) 0.0005(14) -0.0093(14) -0.0015(14)
O1 0.0285(15) 0.0165(13) 0.0232(13) -0.0025(11) -0.0086(11) 0.0009(11)
C1 0.0198(18) 0.0194(19) 0.0195(18) 0.0005(15) -0.0012(14) -0.0023(14)
C2 0.033(2) 0.017(2) 0.033(2) 0.0032(16) -0.0053(17) 0.0014(16)
C2A 0.037(2) 0.030(2) 0.026(2) -0.0043(18) -0.0069(18) -0.0140(18)
C3 0.037(3) 0.025(2) 0.044(3) 0.006(2) -0.024(2) -0.0060(18)

loop_
_atom_type_symbol
_atom_type_description
_atom_type_scat_dispersion_real
_atom_type_scat_dispersion_imag
_atom_type_scat_source
C C 0.0181 0.0091 'International Tables Vol C Tables 4.2.6.8 and 6.1.1.4'
H H 0.0000 0.0000 'International Tables Vol C Tables 4.2.6.8 and 6.1.1.4'
N N 0.0311 0.0180 'International Tables Vol C Tables 4.2.6.8 and 6.1.1.4'
Zn Zn -1.5491 0.6778 'International Tables Vol C Tables 4.2.6.8 and 6.1.1.4'
Br Br -0.6763 1.2805 'International Tables Vol C Tables 4.2.6.8 and 6.1.1.4'
O O 0.0492 0.0322 'International Tables Vol C Tables 4.2.6.8 and 6.1.1.4'

loop_
_geom_angle_atom_site_label_1
_geom_angle_atom_site_label_2
_geom_angle_atom_site_label_3
_geom_angle
Br1A Zn1 Br1 116.79(3)
O1A Zn1 Br1A 110.74(8)
O1A Zn1 Br1 109.61(9)
O1A Zn1 O1 101.33(11)
O1 Zn1 Br1A 110.01(8)
O1 Zn1 Br1 107.19(9)
H1AA N1A H1AB 108.7
C1A N1A H1AA 110.2
C1A N1A H1AB 109.3
C1A O1A Zn1 129.0(3)
C1 N2 C2 121.6(3)
C1 N2 C3 119.2(3)
C2 N2 C3 119.1(3)
H3AA C3A H3AB 109.5
H3AA C3A H3AC 109.5
H3AB C3A H3AC 109.5
N2A C3A H3AA 109.5
N2A C3A H3AB 109.5
N2A C3A H3AC 109.5
C3A N2A C2A 117.9(3)
C1A N2A C3A 120.6(3)
C1A N2A C2A 121.3(3)
O1A C1A N1A 120.7(4)
O1A C1A N2A 119.8(4)
N2A C1A N1A 119.5(3)
H1A N1 H1B 109.0
C1 N1 H1A 108.7
C1 N1 H1B 110.0
C1 O1 Zn1 130.3(2)
N2 C1 N1 119.1(3)
O1 C1 N2 119.4(3)
O1 C1 N1 121.5(4)
N2 C2 H2A 109.5
N2 C2 H2B 109.5
N2 C2 H2C 109.5
H2A C2 H2B 109.5
H2A C2 H2C 109.5
H2B C2 H2C 109.5
N2A C2A H2AA 109.5
N2A C2A H2AB 109.5
N2A C2A H2AC 109.5
H2AA C2A H2AB 109.5
H2AA C2A H2AC 109.5
H2AB C2A H2AC 109.5
N2 C3 H3A 109.5
N2 C3 H3B 109.5
N2 C3 H3C 109.5
H3A C3 H3B 109.5
H3A C3 H3C 109.5
H3B C3 H3C 109.5

loop_
_geom_bond_atom_site_label_1
_geom_bond_atom_site_label_2
_geom_bond_distance
Br1A Zn1 2.3510(6)
Br1 Zn1 2.3782(7)
Zn1 O1A 1.960(3)
Zn1 O1 2.001(3)
N1A H1AA 0.8646
N1A H1AB 0.8654
N1A C1A 1.340(5)
O1A C1A 1.270(4)
N2 C1 1.337(5)
N2 C2 1.467(5)
N2 C3 1.467(5)
C3A H3AA 0.9600
C3A H3AB 0.9600
C3A H3AC 0.9600
C3A N2A 1.462(5)
N2A C1A 1.334(5)
N2A C2A 1.463(5)
N1 H1A 0.8620
N1 H1B 0.8623
N1 C1 1.349(5)
O1 C1 1.266(5)
C2 H2A 0.9600
C2 H2B 0.9600
C2 H2C 0.9600
C2A H2AA 0.9600
C2A H2AB 0.9600
C2A H2AC 0.9600
C3 H3A 0.9600
C3 H3B 0.9600
C3 H3C 0.9600

loop_
_geom_torsion_atom_site_label_1
_geom_torsion_atom_site_label_2
_geom_torsion_atom_site_label_3
_geom_torsion_atom_site_label_4
_geom_torsion
Br1A Zn1 O1A C1A 147.4(3)
Br1A Zn1 O1 C1 45.6(4)
Br1 Zn1 O1A C1A -82.3(3)
Br1 Zn1 O1 C1 -82.3(3)
Zn1 O1A C1A N1A -8.2(5)
Zn1 O1A C1A N2A 170.2(3)
Zn1 O1 C1 N2 171.9(3)
Zn1 O1 C1 N1 -7.7(6)
O1A Zn1 O1 C1 162.8(3)
C3A N2A C1A N1A 172.3(4)
C3A N2A C1A O1A -6.1(6)
O1 Zn1 O1A C1A 30.7(4)
C2 N2 C1 N1 0.2(6)
C2 N2 C1 O1 -179.4(4)
C2A N2A C1A N1A -1.6(6)
C2A N2A C1A O1A -179.9(4)
C3 N2 C1 N1 -177.6(4)
C3 N2 C1 O1 2.8(6)
